data_1540997
loop_
_publ_author_name
'Spundflasche, E.'
'Fink, H.'
'Seifert, H.J.'

_publ_section_title
;
 Erste Abbauprodukte von Hexahydraten M Cl3 (H2 O)6 (M= V, Ti, Cr, Al) mit
 einer Verfeinerung der Struktur von (Cr (H2 O)6) Cl3
;
_journal_name_full 'Zeitschrift fuer Anorganische und Allgemeine Chemie'
_journal_page_first 143
_journal_page_last 150
_journal_volume 579
_journal_year 1989
_chemical_formula_sum 'Cl3 H8 O4 V'
_chemical_name_systematic '((H2 O)4 Cl2 V) Cl'
_space_group_IT_number 12
_symmetry_space_group_name_Hall '-C 2y'
_symmetry_space_group_name_H-M 'C 1 2/m 1'
_cell_angle_alpha 90
_cell_angle_beta 112.88
_cell_angle_gamma 90
_cell_formula_units_Z 4
_cell_length_a 12.041
_cell_length_b 7.155
_cell_length_c 9.718
_cell_volume 771.365
_citation_journal_id_ASTM ZAACAB
_cod_data_source_file Spundflasche_ZAACAB_1989_1264.cif
_cod_data_source_block H8Cl3O4V1
_cod_original_cell_volume 771.3655
_cod_original_formula_sum 'H8 Cl3 O4 V1'
_cod_database_code 1540997

loop_
_symmetry_equiv_pos_as_xyz
x,y,z
-x,y,-z
-x,-y,-z
x,-y,z
x+1/2,y+1/2,z
-x+1/2,y+1/2,-z
-x+1/2,-y+1/2,-z
x+1/2,-y+1/2,z

loop_
_atom_site_label
_atom_site_type_symbol
_atom_site_fract_x
_atom_site_fract_y
_atom_site_fract_z
_atom_site_occupancy
_atom_site_U_iso_or_equiv
Cl1 Cl-1 0.07 0 0.26 1 0.0
O1 O-2 0.11 0.2 0.02 1 0.0
Cl2 Cl-1 0.61 0 0.76 1 0.0
Cl3 Cl-1 0.23 0 0.74 1 0.0
V2 V+3 0 0.5 0.5 1 0.0
V1 V+3 0 0 0 1 0.0
O2 O-2 0.6 0.2 0.48 1 0.0
